data_8104948
loop_
_publ_author_name
'Sun, Yue'
'Yang, Tianyu'
'Wang, Wenxiang'

_publ_section_title
;
 The crystal structure of N 6,N
 6&#x2032;-di(pyridin-2-yl)-[2,2&#x2032;-bipyridine]-6,6&#x2032;-diamine,
 C20H16N6
;
_journal_issue 1
_journal_name_full 'Zeitschrift f\"ur Kristallographie - New Crystal Structures'
_journal_page_first 9
_journal_page_last 11
_journal_paper_doi 10.1515/ncrs-2021-0373
_journal_volume 237
_journal_year 2022
_chemical_formula_moiety 'C20 H16 N6'
_chemical_formula_sum 'C20 H16 N6'
_chemical_formula_weight 340.39
_space_group_crystal_system monoclinic
_space_group_IT_number 14
_space_group_name_Hall '-P 2ybc'
_space_group_name_H-M_alt 'P 1 21/c 1'
_atom_sites_solution_hydrogens geom
_cell_angle_alpha 90
_cell_angle_beta 91.825(2)
_cell_angle_gamma 90
_cell_formula_units_Z 2
_cell_length_a 7.6623(4)
_cell_length_b 11.8206(5)
_cell_length_c 8.8960(4)
_cell_measurement_reflns_used 2048
_cell_measurement_temperature 200(2)
_cell_measurement_theta_max 29.490
_cell_measurement_theta_min 2.9770
_cell_volume 805.33(7)
_computing_cell_refinement 'CrystalClear (Rigaku, 2005)[1]'
_computing_data_collection 'CrystalClear (Rigaku, 2005)[1]'
_computing_data_reduction 'CrystalClear (Rigaku, 2005)[1]'
_computing_molecular_graphics 'Olex2 1.3 (Dolomanov et al., 2009)[2]'
_computing_publication_material 'Olex2 1.3 (Dolomanov et al., 2009)[2]'
_computing_structure_refinement 'SHELXL-2018/3 (Sheldrick, 2018)[4]'
_computing_structure_solution 'SHELXT 2014/5 (Sheldrick, 2014)[3]'
_diffrn_ambient_temperature 200(2)
_diffrn_measured_fraction_theta_full 0.998
_diffrn_measured_fraction_theta_max 0.998
_diffrn_measurement_device_type 'Rigaku SCXmini'
_diffrn_measurement_method '\w scans'
_diffrn_radiation_type MoK\a
_diffrn_radiation_wavelength 0.71073
_diffrn_reflns_av_R_equivalents 0.0424
_diffrn_reflns_av_unetI/netI 0.0285
_diffrn_reflns_Laue_measured_fraction_full 0.998
_diffrn_reflns_Laue_measured_fraction_max 0.998
_diffrn_reflns_limit_h_max 8
_diffrn_reflns_limit_h_min -9
_diffrn_reflns_limit_k_max 15
_diffrn_reflns_limit_k_min -15
_diffrn_reflns_limit_l_max 11
_diffrn_reflns_limit_l_min -11
_diffrn_reflns_number 11399
_diffrn_reflns_point_group_measured_fraction_full 0.998
_diffrn_reflns_point_group_measured_fraction_max 0.998
_diffrn_reflns_theta_full 25.242
_diffrn_reflns_theta_max 27.490
_diffrn_reflns_theta_min 2.660
_exptl_absorpt_coefficient_mu 0.089
_exptl_absorpt_correction_T_max 0.987
_exptl_absorpt_correction_T_min 0.974
_exptl_crystal_colour colorless
_exptl_crystal_density_diffrn 1.404
_exptl_crystal_description prism
_exptl_crystal_F_000 356
_exptl_crystal_size_max 0.35
_exptl_crystal_size_mid 0.18
_exptl_crystal_size_min 0.16
_refine_diff_density_max 0.528
_refine_diff_density_min -0.580
_refine_diff_density_rms 0.215
_refine_ls_extinction_coef 0.22(2)
_refine_ls_extinction_expression Fc^*^=kFc[1+0.001xFc^2^\l^3^/sin(2\q)]^-1/4^
_refine_ls_extinction_method 'SHELXL-2018/3 (Sheldrick 2018)'
_refine_ls_goodness_of_fit_ref 1.154
_refine_ls_hydrogen_treatment constr
_refine_ls_matrix_type full
_refine_ls_number_parameters 119
_refine_ls_number_reflns 1848
_refine_ls_number_restraints 0
_refine_ls_restrained_S_all 1.154
_refine_ls_R_factor_all 0.0703
_refine_ls_R_factor_gt 0.0577
_refine_ls_shift/su_max 0.000
_refine_ls_shift/su_mean 0.000
_refine_ls_structure_factor_coef Fsqd
_refine_ls_weighting_details 'w=1/[\s^2^(Fo^2^)+(0.0804P)^2^+0.2504P] where P=(Fo^2^+2Fc^2^)/3'
_refine_ls_weighting_scheme calc
_refine_ls_wR_factor_gt 0.1468
_refine_ls_wR_factor_ref 0.1588
_reflns_Friedel_coverage 0.000
_reflns_Friedel_fraction_full .
_reflns_Friedel_fraction_max .
_reflns_number_gt 1504
_reflns_number_total 1848
_reflns_threshold_expression 'I > 2\s(I)'
_cod_data_source_file suppl_j_ncrs-2021-0373_suppl.cif
_cod_data_source_block 0305fedy_0m_a
_cod_original_sg_symbol_H-M 'P 21/c'
_cod_database_code 8104948
_shelx_space_group_comment
;
The symmetry employed for this shelxl refinement is uniquely defined
by the following loop, which should always be used as a source of
symmetry information in preference to the above space-group names.
They are only intended as comments.
;

loop_
_space_group_symop_operation_xyz
'x, y, z'
'-x, y+1/2, -z+1/2'
'-x, -y, -z'
'x, -y-1/2, z-1/2'

loop_
_atom_site_label
_atom_site_type_symbol
_atom_site_fract_x
_atom_site_fract_y
_atom_site_fract_z
_atom_site_U_iso_or_equiv
_atom_site_adp_type
_atom_site_occupancy
_atom_site_site_symmetry_order
_atom_site_calc_flag
_atom_site_refinement_flags_posn
_atom_site_refinement_flags_adp
_atom_site_refinement_flags_occupancy
_atom_site_disorder_assembly
_atom_site_disorder_group
N2 N 0.17893(18) 0.90166(11) 0.49443(14) 0.0247(4) Uani 1 1 d . . . . .
N1 N 0.3891(2) 0.76545(13) 0.49976(16) 0.0316(4) Uani 1 1 d . . . . .
H1 H 0.422127 0.799670 0.417555 0.038 Uiso 1 1 calc R U . . .
N3 N 0.4950(2) 0.64946(12) 0.69759(16) 0.0303(4) Uani 1 1 d . . . . .
C1 C 0.0235(2) 0.94368(13) 0.53295(17) 0.0234(4) Uani 1 1 d . . . . .
C10 C 0.2317(2) 0.80296(14) 0.55461(17) 0.0253(4) Uani 1 1 d . . . . .
C4 C 0.1321(2) 0.74258(14) 0.65720(19) 0.0291(4) Uani 1 1 d . . . . .
H4 H 0.173922 0.674092 0.701095 0.035 Uiso 1 1 calc R U . . .
C2 C -0.0862(2) 0.88787(15) 0.62940(19) 0.0293(4) Uani 1 1 d . . . . .
H2 H -0.197151 0.918115 0.652035 0.035 Uiso 1 1 calc R U . . .
C5 C 0.5019(2) 0.68280(14) 0.55401(18) 0.0265(4) Uani 1 1 d . . . . .
C3 C -0.0283(2) 0.78606(15) 0.6920(2) 0.0314(4) Uani 1 1 d . . . . .
H3 H -0.100128 0.746299 0.759236 0.038 Uiso 1 1 calc R U . . .
C6 C 0.6245(2) 0.63903(15) 0.4550(2) 0.0311(4) Uani 1 1 d . . . . .
H6 H 0.628163 0.665418 0.354263 0.037 Uiso 1 1 calc R U . . .
C7 C 0.7385(3) 0.55759(16) 0.5067(2) 0.0346(5) Uani 1 1 d . . . . .
H7 H 0.822917 0.526926 0.442220 0.042 Uiso 1 1 calc R U . . .
C8 C 0.7297(3) 0.52024(16) 0.6542(2) 0.0356(5) Uani 1 1 d . . . . .
H8 H 0.806287 0.463001 0.691977 0.043 Uiso 1 1 calc R U . . .
C9 C 0.6076(3) 0.56813(16) 0.7439(2) 0.0348(5) Uani 1 1 d . . . . .
H9 H 0.602091 0.542426 0.844852 0.042 Uiso 1 1 calc R U . . .

loop_
_atom_site_aniso_label
_atom_site_aniso_U_11
_atom_site_aniso_U_22
_atom_site_aniso_U_33
_atom_site_aniso_U_23
_atom_site_aniso_U_13
_atom_site_aniso_U_12
N2 0.0264(8) 0.0261(7) 0.0218(7) -0.0007(5) 0.0032(5) 0.0025(6)
N1 0.0332(9) 0.0328(8) 0.0296(8) 0.0088(6) 0.0115(6) 0.0102(6)
N3 0.0342(9) 0.0316(8) 0.0251(7) -0.0004(6) 0.0029(6) 0.0033(6)
C1 0.0244(9) 0.0248(8) 0.0211(7) -0.0026(6) 0.0002(6) 0.0006(6)
C10 0.0271(9) 0.0257(8) 0.0233(8) -0.0014(6) 0.0026(6) 0.0023(6)
C4 0.0332(10) 0.0242(8) 0.0302(9) 0.0029(6) 0.0046(7) 0.0025(7)
C2 0.0250(9) 0.0315(8) 0.0319(9) 0.0004(7) 0.0056(7) 0.0018(7)
C5 0.0278(9) 0.0247(8) 0.0272(8) -0.0003(6) 0.0024(6) 0.0014(6)
C3 0.0306(10) 0.0304(9) 0.0336(9) 0.0044(7) 0.0086(7) -0.0029(7)
C6 0.0314(10) 0.0348(9) 0.0273(8) 0.0022(7) 0.0054(7) 0.0044(7)
C7 0.0324(10) 0.0355(9) 0.0363(10) -0.0033(7) 0.0053(7) 0.0069(7)
C8 0.0362(11) 0.0328(9) 0.0374(10) 0.0029(8) -0.0048(8) 0.0073(8)
C9 0.0410(11) 0.0358(10) 0.0272(8) 0.0043(7) -0.0021(7) 0.0040(8)

loop_
_atom_type_symbol
_atom_type_description
_atom_type_scat_dispersion_real
_atom_type_scat_dispersion_imag
_atom_type_scat_source
C C 0.0033 0.0016 'International Tables Vol C Tables 4.2.6.8 and 6.1.1.4'
H H 0.0000 0.0000 'International Tables Vol C Tables 4.2.6.8 and 6.1.1.4'
N N 0.0061 0.0033 'International Tables Vol C Tables 4.2.6.8 and 6.1.1.4'

loop_
_geom_angle_atom_site_label_1
_geom_angle_atom_site_label_2
_geom_angle_atom_site_label_3
_geom_angle
_geom_angle_site_symmetry_1
_geom_angle_site_symmetry_3
C10 N2 C1 118.56(14) . .
C5 N1 C10 130.10(15) . .
C5 N1 H1 115.0 . .
C10 N1 H1 115.0 . .
C5 N3 C9 117.21(15) . .
N2 C1 C2 122.74(15) . .
N2 C1 C1 115.68(18) . 3_576
C2 C1 C1 121.57(19) . 3_576
N2 C10 N1 113.08(14) . .
N2 C10 C4 122.60(16) . .
N1 C10 C4 124.25(15) . .
C3 C4 C10 117.67(16) . .
C3 C4 H4 121.2 . .
C10 C4 H4 121.2 . .
C1 C2 C3 117.85(16) . .
C1 C2 H2 121.1 . .
C3 C2 H2 121.1 . .
N3 C5 N1 119.87(15) . .
N3 C5 C6 122.44(16) . .
N1 C5 C6 117.67(15) . .
C4 C3 C2 120.52(16) . .
C4 C3 H3 119.7 . .
C2 C3 H3 119.7 . .
C7 C6 C5 118.66(16) . .
C7 C6 H6 120.7 . .
C5 C6 H6 120.7 . .
C6 C7 C8 119.44(17) . .
C6 C7 H7 120.3 . .
C8 C7 H7 120.3 . .
C9 C8 C7 118.27(17) . .
C9 C8 H8 120.9 . .
C7 C8 H8 120.9 . .
N3 C9 C8 123.95(17) . .
N3 C9 H9 118.0 . .
C8 C9 H9 118.0 . .

loop_
_geom_bond_atom_site_label_1
_geom_bond_atom_site_label_2
_geom_bond_distance
_geom_bond_site_symmetry_2
N2 C10 1.341(2) .
N2 C1 1.345(2) .
N1 C5 1.381(2) .
N1 C10 1.388(2) .
N1 H1 0.8800 .
N3 C5 1.339(2) .
N3 C9 1.348(2) .
C1 C2 1.387(2) .
C1 C1 1.494(3) 3_576
C10 C4 1.403(2) .
C4 C3 1.377(3) .
C4 H4 0.9500 .
C2 C3 1.392(2) .
C2 H2 0.9500 .
C5 C6 1.407(2) .
C3 H3 0.9500 .
C6 C7 1.370(3) .
C6 H6 0.9500 .
C7 C8 1.388(3) .
C7 H7 0.9500 .
C8 C9 1.371(3) .
C8 H8 0.9500 .
C9 H9 0.9500 .

loop_
_geom_torsion_atom_site_label_1
_geom_torsion_atom_site_label_2
_geom_torsion_atom_site_label_3
_geom_torsion_atom_site_label_4
_geom_torsion
_geom_torsion_site_symmetry_1
_geom_torsion_site_symmetry_2
_geom_torsion_site_symmetry_3
_geom_torsion_site_symmetry_4
C10 N2 C1 C2 -1.6(2) . . . .
C10 N2 C1 C1 177.39(16) . . . 3_576
C1 N2 C10 N1 176.55(14) . . . .
C1 N2 C10 C4 -0.7(2) . . . .
C5 N1 C10 N2 165.07(16) . . . .
C5 N1 C10 C4 -17.7(3) . . . .
N2 C10 C4 C3 2.2(3) . . . .
N1 C10 C4 C3 -174.73(16) . . . .
N2 C1 C2 C3 2.2(2) . . . .
C1 C1 C2 C3 -176.69(18) 3_576 . . .
C9 N3 C5 N1 179.66(16) . . . .
C9 N3 C5 C6 -2.2(3) . . . .
C10 N1 C5 N3 -20.0(3) . . . .
C10 N1 C5 C6 161.83(18) . . . .
C10 C4 C3 C2 -1.5(3) . . . .
C1 C2 C3 C4 -0.6(3) . . . .
N3 C5 C6 C7 1.4(3) . . . .
N1 C5 C6 C7 179.53(16) . . . .
C5 C6 C7 C8 0.3(3) . . . .
C6 C7 C8 C9 -1.0(3) . . . .
C5 N3 C9 C8 1.5(3) . . . .
C7 C8 C9 N3 0.1(3) . . . .
